data_7004246
loop_
_publ_author_name
'Shuvaev, Konstantin V.'
'Decken, Andreas'
'Grein, Friedrich'
'Abedin, Tareque S. M.'
'Thompson, Laurence K.'
'Passmore, Jack'

_publ_section_title
;
 NC--(CF2)4--CNSSN&#x02D9; containing 1,2,3,5-dithiadiazolyl radical
 dimer exhibiting triplet excited states at low temperature and thermal
 hysteresis on melting--solidification: structural, spectroscopic, and
 magnetic characterization
;
_journal_issue 30
_journal_name_full 'Dalton Transactions'
_journal_page_first 4029
_journal_page_last 4037
_journal_paper_doi 10.1039/B804699A
_journal_year 2008
_chemical_formula_sum 'C6 F8 N3 S2'
_chemical_formula_weight 330.21
_chemical_name_systematic
;
?
;
_space_group_IT_number 2
_symmetry_cell_setting triclinic
_symmetry_space_group_name_Hall '-P 1'
_symmetry_space_group_name_H-M 'P -1'
_atom_sites_solution_primary direct
_atom_sites_solution_secondary difmap
_audit_creation_method SHELXL-97
_cell_angle_alpha 110.834(3)
_cell_angle_beta 99.201(4)
_cell_angle_gamma 91.178(4)
_cell_formula_units_Z 2
_cell_length_a 5.8686(11)
_cell_length_b 8.2860(17)
_cell_length_c 11.513(2)
_cell_measurement_reflns_used 1914
_cell_measurement_temperature 173(1)
_cell_measurement_theta_max 27.8835
_cell_measurement_theta_min 2.6395
_cell_volume 514.69(17)
_computing_cell_refinement 'Bruker SMART'
_computing_data_collection 'Bruker SMART'
_computing_data_reduction 'Bruker SAINT'
_computing_molecular_graphics 'Bruker SHELXTL'
_computing_publication_material 'Bruker SHELXTL'
_computing_structure_refinement 'SHELXL-97 (Sheldrick, 1997)'
_computing_structure_solution 'SHELXS-97 (Sheldrick, 1997)'
_diffrn_ambient_temperature 173(1)
_diffrn_measured_fraction_theta_full 0.994
_diffrn_measured_fraction_theta_max 0.943
_diffrn_measurement_device_type 'CCD area detector'
_diffrn_measurement_method 'phi and omega scans'
_diffrn_radiation_monochromator graphite
_diffrn_radiation_probe x-ray
_diffrn_radiation_source 'fine-focus sealed tube'
_diffrn_radiation_type MoK\a
_diffrn_radiation_wavelength 0.71073
_diffrn_reflns_av_R_equivalents 0.0160
_diffrn_reflns_av_sigmaI/netI 0.0238
_diffrn_reflns_limit_h_max 7
_diffrn_reflns_limit_h_min -7
_diffrn_reflns_limit_k_max 10
_diffrn_reflns_limit_k_min -10
_diffrn_reflns_limit_l_max 14
_diffrn_reflns_limit_l_min -14
_diffrn_reflns_number 3509
_diffrn_reflns_theta_full 25.00
_diffrn_reflns_theta_max 27.47
_diffrn_reflns_theta_min 1.92
_diffrn_source_type K760
_diffrn_standards_decay_% 0
_diffrn_standards_interval_count 0
_diffrn_standards_interval_time 0
_diffrn_standards_number 0
_exptl_absorpt_coefficient_mu 0.623
_exptl_absorpt_correction_T_max 0.9695
_exptl_absorpt_correction_T_min 0.7668
_exptl_absorpt_correction_type multi-scan
_exptl_absorpt_process_details 'SADABS (Sheldrick, 1997b)'
_exptl_crystal_colour Red
_exptl_crystal_density_diffrn 2.131
_exptl_crystal_density_method 'not measured'
_exptl_crystal_description Irregular
_exptl_crystal_F_000 322
_exptl_crystal_size_max 0.45
_exptl_crystal_size_mid 0.15
_exptl_crystal_size_min 0.05
_refine_diff_density_max 0.503
_refine_diff_density_min -0.383
_refine_diff_density_rms 0.113
_refine_ls_extinction_method none
_refine_ls_goodness_of_fit_ref 1.079
_refine_ls_matrix_type full
_refine_ls_number_parameters 172
_refine_ls_number_reflns 2228
_refine_ls_number_restraints 0
_refine_ls_restrained_S_all 1.079
_refine_ls_R_factor_all 0.0505
_refine_ls_R_factor_gt 0.0415
_refine_ls_shift/su_max 0.000
_refine_ls_shift/su_mean 0.000
_refine_ls_structure_factor_coef Fsqd
_refine_ls_weighting_details 'calc w=1/[\s^2^(Fo^2^)+(0.0831P)^2^+0.0700P] where P=(Fo^2^+2Fc^2^)/3'
_refine_ls_weighting_scheme calc
_refine_ls_wR_factor_gt 0.1134
_refine_ls_wR_factor_ref 0.1206
_reflns_number_gt 1851
_reflns_number_total 2228
_reflns_threshold_expression 'I > 2\s(I)'
_cod_data_source_file B804699A.txt
_cod_data_source_block jp050496
_cod_depositor_comments
;
The following automatic conversions were performed:
'_symmetry_cell_setting' value 'Triclinic' changed to 'triclinic'
according to '/home/saulius/struct/CIF-dictionaries/cif_core.dic'
dictionary named 'cif_core.dic' version 2.4.1 from 2010-06-29.

Automatic conversion script
Id: cif_fix_enum 1527 2010-12-29 10:47:43Z saulius 
;
_cod_original_cell_volume 514.69(18)
_cod_database_code 7004246

loop_
_symmetry_equiv_pos_as_xyz
'x, y, z'
'-x, -y, -z'

loop_
_atom_site_label
_atom_site_type_symbol
_atom_site_fract_x
_atom_site_fract_y
_atom_site_fract_z
_atom_site_U_iso_or_equiv
_atom_site_adp_type
_atom_site_occupancy
_atom_site_symmetry_multiplicity
_atom_site_calc_flag
_atom_site_refinement_flags
_atom_site_disorder_assembly
_atom_site_disorder_group
S1 S 0.52726(9) 0.77206(7) 0.52338(5) 0.03294(19) Uani 1 1 d . . .
S2 S 0.22097(9) 0.65743(7) 0.54339(5) 0.03111(18) Uani 1 1 d . . .
N3 N 0.3459(3) 0.5961(2) 0.65660(15) 0.0283(4) Uani 1 1 d . . .
C4 C 0.5726(3) 0.6490(3) 0.69208(18) 0.0239(4) Uani 1 1 d . . .
N5 N 0.6895(3) 0.7310(2) 0.63719(16) 0.0295(4) Uani 1 1 d . . .
C6 C 0.7044(3) 0.6124(3) 0.80429(18) 0.0254(4) Uani 1 1 d . . .
C7 C 0.6751(3) 0.7541(3) 0.93115(18) 0.0218(4) Uani 1 1 d . . .
C8 C 0.8240(3) 0.7428(3) 1.05195(18) 0.0229(4) Uani 1 1 d . . .
C9 C 0.7823(4) 0.8794(3) 1.17823(19) 0.0273(4) Uani 1 1 d . . .
C10 C 0.9481(4) 0.8615(3) 1.2855(2) 0.0340(5) Uani 1 1 d . . .
N11 N 1.0756(4) 0.8440(3) 1.3641(2) 0.0487(6) Uani 1 1 d . . .
F1 F 0.6246(3) 0.45796(16) 0.80307(12) 0.0369(3) Uani 1 1 d . . .
F2 F 0.9307(2) 0.60702(19) 0.79855(12) 0.0362(3) Uani 1 1 d . . .
F3 F 0.4511(2) 0.74566(17) 0.94199(11) 0.0322(3) Uani 1 1 d . . .
F4 F 0.7312(2) 0.90891(15) 0.92531(11) 0.0329(3) Uani 1 1 d . . .
F5 F 0.7785(2) 0.58564(15) 1.05658(12) 0.0322(3) Uani 1 1 d . . .
F6 F 1.0492(2) 0.76391(17) 1.04826(11) 0.0322(3) Uani 1 1 d . . .
F7 F 0.5660(2) 0.8582(2) 1.19549(12) 0.0406(4) Uani 1 1 d . . .
F8 F 0.8174(3) 1.03913(16) 1.17741(12) 0.0388(3) Uani 1 1 d . . .

loop_
_atom_site_aniso_label
_atom_site_aniso_U_11
_atom_site_aniso_U_22
_atom_site_aniso_U_33
_atom_site_aniso_U_23
_atom_site_aniso_U_13
_atom_site_aniso_U_12
S1 0.0387(3) 0.0361(3) 0.0217(3) 0.0107(2) -0.0011(2) -0.0020(2)
S2 0.0286(3) 0.0387(3) 0.0205(3) 0.0057(2) 0.0004(2) 0.0026(2)
N3 0.0300(9) 0.0360(10) 0.0161(8) 0.0061(7) 0.0038(7) 0.0046(7)
C4 0.0288(10) 0.0224(9) 0.0148(9) 0.0006(7) 0.0021(7) 0.0026(7)
N5 0.0320(9) 0.0335(10) 0.0193(9) 0.0078(7) -0.0008(7) -0.0025(7)
C6 0.0319(10) 0.0241(10) 0.0169(9) 0.0036(8) 0.0032(7) 0.0054(8)
C7 0.0248(9) 0.0213(10) 0.0167(9) 0.0043(7) 0.0024(7) 0.0035(7)
C8 0.0260(9) 0.0219(10) 0.0176(9) 0.0043(8) 0.0016(7) 0.0033(7)
C9 0.0335(10) 0.0256(10) 0.0176(10) 0.0031(8) 0.0011(8) 0.0056(8)
C10 0.0444(12) 0.0342(12) 0.0171(10) 0.0032(9) 0.0013(9) 0.0070(9)
N11 0.0640(14) 0.0492(13) 0.0254(11) 0.0105(9) -0.0065(9) 0.0101(11)
F1 0.0612(9) 0.0192(6) 0.0239(7) 0.0033(5) 0.0010(6) 0.0004(6)
F2 0.0308(7) 0.0532(8) 0.0222(6) 0.0093(6) 0.0069(5) 0.0163(6)
F3 0.0244(6) 0.0464(8) 0.0219(6) 0.0076(6) 0.0041(5) 0.0071(5)
F4 0.0522(8) 0.0213(6) 0.0223(6) 0.0066(5) 0.0020(5) 0.0008(5)
F5 0.0479(7) 0.0217(6) 0.0252(6) 0.0079(5) 0.0030(5) 0.0028(5)
F6 0.0238(6) 0.0414(8) 0.0254(6) 0.0060(5) 0.0018(5) 0.0030(5)
F7 0.0364(7) 0.0551(9) 0.0245(7) 0.0054(6) 0.0097(5) 0.0079(6)
F8 0.0624(9) 0.0230(7) 0.0223(7) 0.0010(5) -0.0005(6) 0.0052(6)

loop_
_atom_type_symbol
_atom_type_description
_atom_type_scat_dispersion_real
_atom_type_scat_dispersion_imag
_atom_type_scat_source
C C 0.0033 0.0016 'International Tables Vol C Tables 4.2.6.8 and 6.1.1.4'
N N 0.0061 0.0033 'International Tables Vol C Tables 4.2.6.8 and 6.1.1.4'
F F 0.0171 0.0103 'International Tables Vol C Tables 4.2.6.8 and 6.1.1.4'
S S 0.1246 0.1234 'International Tables Vol C Tables 4.2.6.8 and 6.1.1.4'

loop_
_geom_angle_atom_site_label_1
_geom_angle_atom_site_label_2
_geom_angle_atom_site_label_3
_geom_angle
_geom_angle_site_symmetry_1
_geom_angle_site_symmetry_3
_geom_angle_publ_flag
N5 S1 S2 94.49(7) . . ?
N3 S2 S1 94.85(7) . . ?
C4 N3 S2 112.42(15) . . ?
N5 C4 N3 124.85(18) . . ?
N5 C4 C6 117.78(17) . . ?
N3 C4 C6 117.37(18) . . ?
C4 N5 S1 113.25(14) . . ?
F2 C6 F1 108.08(16) . . ?
F2 C6 C4 110.35(16) . . ?
F1 C6 C4 110.20(16) . . ?
F2 C6 C7 108.78(15) . . ?
F1 C6 C7 108.27(16) . . ?
C4 C6 C7 111.08(16) . . ?
F3 C7 F4 108.54(15) . . ?
F3 C7 C6 108.23(15) . . ?
F4 C7 C6 107.58(16) . . ?
F3 C7 C8 108.34(16) . . ?
F4 C7 C8 108.08(15) . . ?
C6 C7 C8 115.88(16) . . ?
F6 C8 F5 108.88(15) . . ?
F6 C8 C9 106.76(15) . . ?
F5 C8 C9 107.13(16) . . ?
F6 C8 C7 109.74(16) . . ?
F5 C8 C7 109.08(15) . . ?
C9 C8 C7 115.07(16) . . ?
F7 C9 F8 108.37(17) . . ?
F7 C9 C10 109.19(18) . . ?
F8 C9 C10 109.03(17) . . ?
F7 C9 C8 111.04(17) . . ?
F8 C9 C8 109.89(17) . . ?
C10 C9 C8 109.29(17) . . ?
N11 C10 C9 178.0(2) . . ?

loop_
_geom_bond_atom_site_label_1
_geom_bond_atom_site_label_2
_geom_bond_distance
_geom_bond_site_symmetry_2
_geom_bond_publ_flag
S1 N5 1.6343(18) . ?
S1 S2 2.0986(8) . ?
S2 N3 1.6358(18) . ?
N3 C4 1.343(3) . ?
C4 N5 1.325(3) . ?
C4 C6 1.526(3) . ?
C6 F2 1.341(2) . ?
C6 F1 1.348(2) . ?
C6 C7 1.552(3) . ?
C7 F3 1.343(2) . ?
C7 F4 1.345(2) . ?
C7 C8 1.554(3) . ?
C8 F6 1.339(2) . ?
C8 F5 1.345(2) . ?
C8 C9 1.552(3) . ?
C9 F7 1.334(3) . ?
C9 F8 1.339(2) . ?
C9 C10 1.498(3) . ?
C10 N11 1.132(3) . ?
